data_7034835
loop_
_publ_author_name
'Wen, He-Rui'
'Bao, Jun'
'Liu, Sui-Jun'
'Liu, Cai-Ming'
'Zhang, Cai-Wei'
'Tang, Yun-Zhi'

_publ_section_title
;
 Temperature-controlled polymorphism of chiral Cu(II)-Ln(III) dinuclear
 complexes exhibiting slow magnetic relaxation.
;
_journal_issue 24
_journal_name_full 'Dalton transactions (Cambridge, England : 2003)'
_journal_page_first 11191
_journal_page_last 11201
_journal_paper_doi 10.1039/c5dt00789e
_journal_volume 44
_journal_year 2015
_chemical_absolute_configuration rmad
_chemical_formula_sum 'C22 H24 Cu Er N5 O13'
_chemical_formula_weight 797.26
_chemical_name_systematic
; 
 ? 
;
_space_group_IT_number 4
_symmetry_cell_setting monoclinic
_symmetry_space_group_name_Hall 'P 2yb'
_symmetry_space_group_name_H-M 'P 1 21 1'
_atom_sites_solution_hydrogens geom
_atom_sites_solution_primary direct
_atom_sites_solution_secondary difmap
_audit_creation_method SHELXL-97
_audit_update_record
;
2015-04-21 deposited with the CCDC.
2015-05-06 downloaded from the CCDC.
;
_cell_angle_alpha 90.00
_cell_angle_beta 104.65
_cell_angle_gamma 90.00
_cell_formula_units_Z 4
_cell_length_a 11.28500(10)
_cell_length_b 15.17670(10)
_cell_length_c 15.85840(10)
_cell_measurement_temperature 296(2)
_cell_volume 2627.75(3)
_computing_cell_refinement 'Bruker SMART'
_computing_data_collection 'Bruker SMART'
_computing_data_reduction 'Bruker SAINT'
_computing_molecular_graphics 'Bruker SHELXTL'
_computing_publication_material 'Bruker SHELXTL'
_computing_structure_refinement 'SHELXL-97 (Sheldrick, 1997)'
_computing_structure_solution 'SHELXS-97 (Sheldrick, 1990)'
_diffrn_ambient_temperature 296(2)
_diffrn_measured_fraction_theta_full 0.992
_diffrn_measured_fraction_theta_max 0.992
_diffrn_measurement_device_type 'D8 QUEST'
_diffrn_measurement_method \w
_diffrn_radiation_monochromator graphite
_diffrn_radiation_source 'fine-focus sealed tube'
_diffrn_radiation_type MoK\a
_diffrn_radiation_wavelength 0.71073
_diffrn_reflns_av_R_equivalents 0.0295
_diffrn_reflns_av_sigmaI/netI 0.0444
_diffrn_reflns_limit_h_max 14
_diffrn_reflns_limit_h_min -14
_diffrn_reflns_limit_k_max 18
_diffrn_reflns_limit_k_min -19
_diffrn_reflns_limit_l_max 20
_diffrn_reflns_limit_l_min -20
_diffrn_reflns_number 28899
_diffrn_reflns_theta_full 27.58
_diffrn_reflns_theta_max 27.58
_diffrn_reflns_theta_min 1.33
_diffrn_standards_decay_% 0
_diffrn_standards_interval_count 0
_diffrn_standards_interval_time 0
_diffrn_standards_number 0
_exptl_absorpt_coefficient_mu 4.060
_exptl_absorpt_correction_T_max 0.9232
_exptl_absorpt_correction_T_min 0.6870
_exptl_absorpt_correction_type multi-scan
_exptl_absorpt_process_details CrystalClear
_exptl_crystal_colour red
_exptl_crystal_density_diffrn 2.015
_exptl_crystal_density_method 'not measured'
_exptl_crystal_description block
_exptl_crystal_F_000 1568
_exptl_crystal_size_max 0.100
_exptl_crystal_size_mid 0.050
_exptl_crystal_size_min 0.020
_refine_diff_density_max 0.495
_refine_diff_density_min -0.465
_refine_diff_density_rms 0.079
_refine_ls_abs_structure_details 'Flack H D (1983), Acta Cryst. A39, 876-881'
_refine_ls_abs_structure_Flack -0.033(7)
_refine_ls_extinction_method none
_refine_ls_goodness_of_fit_ref 0.968
_refine_ls_hydrogen_treatment mixed
_refine_ls_matrix_type full
_refine_ls_number_parameters 757
_refine_ls_number_reflns 11140
_refine_ls_number_restraints 1
_refine_ls_restrained_S_all 0.968
_refine_ls_R_factor_all 0.0366
_refine_ls_R_factor_gt 0.0278
_refine_ls_shift/su_max 0.003
_refine_ls_shift/su_mean 0.000
_refine_ls_structure_factor_coef Fsqd
_refine_ls_weighting_details 'calc w=1/[\s^2^(Fo^2^)+(0.0194P)^2^+0.0000P] where P=(Fo^2^+2Fc^2^)/3'
_refine_ls_weighting_scheme calc
_refine_ls_wR_factor_gt 0.0486
_refine_ls_wR_factor_ref 0.0510
_reflns_number_gt 9736
_reflns_number_total 11140
_reflns_threshold_expression >2sigma(I)
_cod_data_source_file c5dt00789e2.cif
_cod_data_source_block 9
_cod_depositor_comments
;
The following automatic conversions were performed:

'_symmetry_cell_setting' value 'Monoclinic' changed to 'monoclinic'
according to
/usr/data/users/saulius/crontab/automatic-downloads/rss-feeds/RSC/lib/dictionaries/cif_core.dic
dictionary named 'cif_core.dic' version 2.4.2 from 2011-04-26.

Automatic conversion script
Id: cif_fix_values 3271 2015-04-21 07:52:19Z andrius 

 Adding full bibliography for 7034824--7034836.cif.
;
_cod_original_cell_volume 2627.74(3)
_cod_original_sg_symbol_H-M P2(1)
_cod_database_code 7034835

loop_
_symmetry_equiv_pos_as_xyz
'x, y, z'
'-x, y+1/2, -z'

loop_
_atom_site_label
_atom_site_type_symbol
_atom_site_fract_x
_atom_site_fract_y
_atom_site_fract_z
_atom_site_U_iso_or_equiv
_atom_site_adp_type
_atom_site_occupancy
_atom_site_symmetry_multiplicity
_atom_site_calc_flag
_atom_site_refinement_flags
Er2 Er 0.828062(19) 0.071826(12) 0.481426(14) 0.03361(7) Uani 1 1 d .
Er1 Er 0.652152(19) 0.160233(12) 1.016500(13) 0.03222(6) Uani 1 1 d .
Cu1 Cu 0.68560(6) 0.26999(5) 0.84662(4) 0.03449(17) Uani 1 1 d .
Cu2 Cu 0.82343(6) -0.04476(5) 0.65144(4) 0.03598(17) Uani 1 1 d .
O15 O 0.8226(3) 0.0776(3) 0.6242(2) 0.0364(8) Uani 1 1 d .
O1 O 0.6591(3) 0.1515(3) 0.8752(2) 0.0351(8) Uani 1 1 d .
O17 O 0.8814(3) 0.2159(3) 0.5537(3) 0.0386(9) Uani 1 1 d .
N1 N 0.6207(3) 0.2542(3) 0.7235(3) 0.0308(10) Uani 1 1 d .
N7 N 0.8535(3) -0.0262(3) 0.7741(3) 0.0335(11) Uani 1 1 d .
O16 O 0.7045(3) -0.0401(3) 0.3649(3) 0.0415(11) Uani 1 1 d .
O14 O 0.7691(3) -0.0568(3) 0.5284(2) 0.0368(9) Uani 1 1 d .
O2 O 0.7452(3) 0.2790(3) 0.9700(2) 0.0375(9) Uani 1 1 d .
O4 O 0.7727(3) 0.2666(3) 1.1324(3) 0.0397(10) Uani 1 1 d .
O6 O 0.7796(4) 0.0663(4) 1.1224(3) 0.0537(12) Uani 1 1 d .
O24 O 0.5173(4) 0.2087(4) 0.3864(3) 0.0805(17) Uani 1 1 d .
O19 O 0.7010(4) 0.1682(5) 0.3811(3) 0.0569(12) Uani 1 1 d .
C22 C 0.7578(4) 0.3569(4) 1.0118(3) 0.0330(13) Uani 1 1 d .
C44 C 0.7532(4) -0.1326(4) 0.4846(4) 0.0294(12) Uani 1 1 d .
N6 N 0.8319(3) -0.1687(3) 0.6753(3) 0.0328(10) Uani 1 1 d .
C43 C 0.9162(6) 0.2939(5) 0.5123(4) 0.0518(17) Uani 1 1 d .
H43A H 0.9325 0.3415 0.5535 0.078 Uiso 1 1 calc R
H43B H 0.8507 0.3101 0.4633 0.078 Uiso 1 1 calc R
H43C H 0.9884 0.2815 0.4929 0.078 Uiso 1 1 calc R
C21 C 0.5839(4) 0.1827(4) 0.6849(3) 0.0354(15) Uani 1 1 d .
H21A H 0.5603 0.1832 0.6243 0.043 Uiso 1 1 calc R
O21 O 0.9481(4) -0.0126(4) 0.3987(3) 0.0607(14) Uani 1 1 d .
O20 O 0.9388(4) 0.1288(3) 0.3853(3) 0.0562(13) Uani 1 1 d .
C42 C 0.7300(5) -0.2828(4) 0.3821(4) 0.0470(16) Uani 1 1 d .
H42A H 0.7220 -0.3330 0.3476 0.056 Uiso 1 1 calc R
N3 N 0.8663(4) 0.0567(4) 1.0853(3) 0.0468(13) Uani 1 1 d .
O7 O 0.5391(4) 0.0947(3) 1.1086(3) 0.0587(14) Uani 1 1 d .
C41 C 0.8818(5) -0.1129(4) 0.9156(4) 0.0431(15) Uani 1 1 d .
H41A H 0.8440 -0.0668 0.9423 0.052 Uiso 1 1 calc R
H41B H 0.9696 -0.1035 0.9315 0.052 Uiso 1 1 calc R
N2 N 0.7151(3) 0.3906(3) 0.8219(3) 0.0319(9) Uani 1 1 d .
C40 C 0.8886(4) 0.0467(4) 0.8137(4) 0.0361(14) Uani 1 1 d .
H40A H 0.9003 0.0476 0.8739 0.043 Uiso 1 1 calc R
N8 N 0.6080(4) 0.1660(5) 0.4141(3) 0.0514(12) Uani 1 1 d .
C20 C 0.6052(4) 0.0887(4) 0.8201(3) 0.0289(13) Uani 1 1 d .
C19 C 0.6048(4) 0.3402(3) 0.6777(3) 0.0342(12) Uani 1 1 d .
H19A H 0.5257 0.3637 0.6821 0.041 Uiso 1 1 calc R
C18 C 0.7869(5) 0.5087(5) 1.1140(4) 0.0497(17) Uani 1 1 d .
H18A H 0.7956 0.5598 1.1474 0.060 Uiso 1 1 calc R
C39 C 0.8805(4) 0.1378(4) 0.6800(4) 0.0339(14) Uani 1 1 d .
C17 C 0.5756(4) 0.0097(4) 0.8554(4) 0.0312(13) Uani 1 1 d .
C38 C 0.9121(5) 0.2151(4) 0.6443(4) 0.0372(14) Uani 1 1 d .
C37 C 0.7719(4) -0.2154(4) 0.5242(4) 0.0358(13) Uani 1 1 d .
C36 C 0.8557(5) -0.2732(4) 0.8040(4) 0.0444(15) Uani 1 1 d .
H36A H 0.8949 -0.3186 0.7775 0.053 Uiso 1 1 calc R
H36B H 0.7682 -0.2842 0.7884 0.053 Uiso 1 1 calc R
C35 C 0.8094(4) -0.2303(4) 0.6175(3) 0.0354(12) Uani 1 1 d .
H35A H 0.8179 -0.2883 0.6370 0.043 Uiso 1 1 calc R
O5 O 0.8529(3) 0.1026(3) 1.0161(3) 0.0442(10) Uani 1 1 d .
O18 O 0.6204(3) 0.1151(3) 0.4789(3) 0.0538(12) Uani 1 1 d .
C34 C 0.7119(5) -0.2007(5) 0.3432(4) 0.0443(17) Uani 1 1 d .
H34A H 0.6922 -0.1955 0.2829 0.053 Uiso 1 1 calc R
O25 O 1.0506(4) 0.0548(4) 0.3181(3) 0.0788(16) Uani 1 1 d .
C16 C 0.7882(5) 0.4269(4) 1.1539(4) 0.0412(16) Uani 1 1 d .
H16A H 0.7973 0.4229 1.2137 0.049 Uiso 1 1 calc R
O11 O 0.9534(4) 0.0099(4) 1.1138(3) 0.0775(16) Uani 1 1 d .
N9 N 0.9820(4) 0.0571(5) 0.3667(3) 0.0520(15) Uani 1 1 d .
C15 C 0.5227(5) -0.0596(4) 0.8051(4) 0.0420(15) Uani 1 1 d .
H15A H 0.5028 -0.1108 0.8306 0.050 Uiso 1 1 calc R
O12 O 0.4118(4) 0.1600(5) 1.1676(3) 0.0910(16) Uani 1 1 d .
N4 N 0.4888(4) 0.1639(5) 1.1283(3) 0.0519(12) Uani 1 1 d .
C14 C 0.7758(4) 0.3521(4) 1.1038(3) 0.0309(12) Uani 1 1 d .
C33 C 0.8334(5) -0.1094(3) 0.8173(3) 0.0336(12) Uani 1 1 d .
H33A H 0.7445 -0.1174 0.8050 0.040 Uiso 1 1 calc R
C32 C 0.7234(4) -0.1265(4) 0.3950(4) 0.0388(15) Uani 1 1 d .
C13 C 0.7398(4) 0.4513(4) 0.8787(3) 0.0377(12) Uani 1 1 d .
H13A H 0.7474 0.5082 0.8589 0.045 Uiso 1 1 calc R
C31 C 0.9109(4) 0.1268(4) 0.7721(3) 0.0344(14) Uani 1 1 d .
O8 O 0.5239(4) 0.2345(3) 1.1009(3) 0.0578(13) Uani 1 1 d .
C30 C 0.7594(5) -0.2906(4) 0.4703(4) 0.0450(15) Uani 1 1 d .
H30A H 0.7715 -0.3463 0.4955 0.054 Uiso 1 1 calc R
C12 C 0.5758(4) 0.0980(4) 0.7295(4) 0.0344(14) Uani 1 1 d .
C11 C 0.7574(4) 0.4396(4) 0.9725(3) 0.0344(12) Uani 1 1 d .
C29 C 0.6849(6) -0.0255(5) 0.2716(3) 0.0588(18) Uani 1 1 d .
H29A H 0.6381 -0.0733 0.2402 0.088 Uiso 1 1 calc R
H29B H 0.7626 -0.0222 0.2574 0.088 Uiso 1 1 calc R
H29C H 0.6412 0.0288 0.2557 0.088 Uiso 1 1 calc R
C10 C 0.5239(5) 0.0253(4) 0.6785(4) 0.0470(16) Uani 1 1 d .
H10A H 0.5060 0.0298 0.6181 0.056 Uiso 1 1 calc R
C9 C 0.4990(5) -0.0522(5) 0.7153(4) 0.0535(17) Uani 1 1 d .
H9A H 0.4662 -0.0997 0.6800 0.064 Uiso 1 1 calc R
C28 C 0.9652(5) 0.1971(4) 0.8238(4) 0.0463(16) Uani 1 1 d .
H28A H 0.9816 0.1923 0.8841 0.056 Uiso 1 1 calc R
O22 O 1.0336(3) 0.0635(4) 0.5582(3) 0.0598(12) Uani 1 1 d .
O9 O 0.4421(3) 0.1551(4) 0.9383(3) 0.0594(11) Uani 1 1 d .
N5 N 0.4129(5) 0.2313(5) 0.9042(4) 0.0559(16) Uani 1 1 d .
N10 N 1.0890(4) -0.0013(4) 0.5994(4) 0.0500(14) Uani 1 1 d .
O13 O 0.3062(4) 0.2462(5) 0.8680(4) 0.096(2) Uani 1 1 d .
O26 O 1.1979(4) -0.0081(4) 0.6116(4) 0.100(2) Uani 1 1 d .
C8 C 0.5805(5) 0.4306(4) 0.5439(4) 0.0504(15) Uani 1 1 d .
H8A H 0.5888 0.4292 0.4845 0.060 Uiso 1 1 calc R
H8B H 0.4976 0.4490 0.5420 0.060 Uiso 1 1 calc R
O3 O 0.6063(3) 0.0123(3) 0.9470(2) 0.0376(9) Uani 1 1 d .
C27 C 0.8519(5) -0.2034(4) 0.9479(4) 0.0524(16) Uani 1 1 d .
H27A H 0.8856 -0.2073 1.0105 0.063 Uiso 1 1 calc R
H27B H 0.7638 -0.2104 0.9360 0.063 Uiso 1 1 calc R
C7 C 0.6691(5) 0.4979(4) 0.5951(3) 0.0513(14) Uani 1 1 d .
H7A H 0.6441 0.5562 0.5724 0.062 Uiso 1 1 calc R
H7B H 0.7500 0.4866 0.5869 0.062 Uiso 1 1 calc R
C26 C 0.9048(5) -0.2763(4) 0.9033(3) 0.0532(15) Uani 1 1 d .
H26A H 0.8845 -0.3329 0.9245 0.064 Uiso 1 1 calc R
H26B H 0.9933 -0.2710 0.9181 0.064 Uiso 1 1 calc R
C6 C 0.6760(5) 0.4965(4) 0.6920(4) 0.0436(15) Uani 1 1 d .
H6A H 0.5990 0.5169 0.7016 0.052 Uiso 1 1 calc R
H6B H 0.7403 0.5360 0.7224 0.052 Uiso 1 1 calc R
C25 C 0.8813(4) -0.1839(3) 0.7708(3) 0.0327(11) Uani 1 1 d .
H25A H 0.9705 -0.1774 0.7837 0.039 Uiso 1 1 calc R
C5 C 0.6006(5) 0.3368(4) 0.5823(3) 0.0449(16) Uani 1 1 d .
H5A H 0.5343 0.2986 0.5523 0.054 Uiso 1 1 calc R
H5B H 0.6768 0.3130 0.5744 0.054 Uiso 1 1 calc R
C4 C 0.7025(4) 0.4033(3) 0.7280(3) 0.0373(11) Uani 1 1 d .
H4A H 0.7802 0.3852 0.7165 0.045 Uiso 1 1 calc R
C3 C 0.7730(5) 0.5143(4) 1.0258(4) 0.0425(14) Uani 1 1 d .
H3A H 0.7738 0.5695 1.0006 0.051 Uiso 1 1 calc R
C2 C 0.7787(5) 0.2562(5) 1.2242(3) 0.0513(16) Uani 1 1 d .
H2A H 0.8280 0.3024 1.2566 0.077 Uiso 1 1 calc R
H2B H 0.8146 0.2001 1.2439 0.077 Uiso 1 1 calc R
H2C H 0.6976 0.2591 1.2328 0.077 Uiso 1 1 calc R
C1 C 0.5706(5) -0.0623(4) 0.9914(4) 0.0471(16) Uani 1 1 d .
H1A H 0.5574 -0.1124 0.9533 0.071 Uiso 1 1 calc R
H1B H 0.4964 -0.0486 1.0078 0.071 Uiso 1 1 calc R
H1C H 0.6344 -0.0753 1.0427 0.071 Uiso 1 1 calc R
O10 O 0.4970(4) 0.2829(3) 0.9138(4) 0.095(2) Uani 1 1 d .
C24 C 0.9953(5) 0.2739(5) 0.7874(4) 0.0507(17) Uani 1 1 d .
H24A H 1.0326 0.3197 0.8234 0.061 Uiso 1 1 calc R
O23 O 1.0341(4) -0.0604(4) 0.6306(3) 0.0801(15) Uani 1 1 d .
C23 C 0.9701(5) 0.2836(4) 0.6965(4) 0.0445(16) Uani 1 1 d .
H23A H 0.9918 0.3348 0.6719 0.053 Uiso 1 1 calc R

loop_
_atom_site_aniso_label
_atom_site_aniso_U_11
_atom_site_aniso_U_22
_atom_site_aniso_U_33
_atom_site_aniso_U_23
_atom_site_aniso_U_13
_atom_site_aniso_U_12
Er2 0.04297(12) 0.03088(15) 0.02810(15) 0.00530(12) 0.01107(9) -0.00092(12)
Er1 0.04448(12) 0.02920(15) 0.02415(13) 0.00188(12) 0.01087(9) -0.00342(11)
Cu1 0.0505(4) 0.0288(4) 0.0230(4) 0.0018(3) 0.0070(3) -0.0042(3)
Cu2 0.0546(4) 0.0276(4) 0.0248(4) 0.0031(3) 0.0081(3) -0.0005(3)
O15 0.0500(18) 0.030(2) 0.027(2) 0.000(2) 0.0065(14) -0.004(2)
O1 0.0523(18) 0.027(2) 0.0253(19) 0.001(2) 0.0091(14) -0.0079(19)
O17 0.055(2) 0.026(2) 0.036(2) 0.0075(19) 0.0146(17) -0.0034(17)
N1 0.036(2) 0.032(3) 0.024(2) 0.001(2) 0.0061(17) -0.0012(19)
N7 0.038(2) 0.031(3) 0.031(3) 0.006(2) 0.0087(18) 0.0066(19)
O16 0.050(2) 0.045(3) 0.028(2) 0.007(2) 0.0065(17) -0.001(2)
O14 0.061(2) 0.028(2) 0.019(2) 0.0028(17) 0.0052(16) -0.0021(17)
O2 0.054(2) 0.025(2) 0.031(2) -0.0023(18) 0.0060(16) -0.0028(17)
O4 0.056(2) 0.040(3) 0.023(2) -0.0001(19) 0.0088(17) -0.003(2)
O6 0.068(2) 0.056(3) 0.041(3) 0.016(3) 0.022(2) 0.009(3)
O24 0.071(3) 0.102(4) 0.064(3) 0.023(3) 0.009(2) 0.042(3)
O19 0.061(2) 0.066(3) 0.047(3) 0.015(3) 0.0192(19) 0.012(3)
C22 0.031(3) 0.038(4) 0.029(3) 0.002(3) 0.006(2) -0.001(2)
C44 0.032(3) 0.026(3) 0.030(3) -0.006(2) 0.007(2) -0.005(2)
N6 0.041(2) 0.030(2) 0.032(2) 0.0079(18) 0.0170(18) 0.0007(19)
C43 0.076(4) 0.049(5) 0.040(4) 0.002(3) 0.032(3) -0.004(3)
C21 0.039(3) 0.044(4) 0.021(3) 0.004(3) 0.005(2) 0.005(2)
O21 0.061(3) 0.057(3) 0.071(3) -0.008(3) 0.028(2) -0.010(2)
O20 0.071(3) 0.054(4) 0.052(3) 0.023(2) 0.030(2) 0.013(2)
C42 0.064(4) 0.036(4) 0.041(4) -0.012(3) 0.012(3) -0.003(3)
N3 0.060(3) 0.040(3) 0.037(3) -0.003(3) 0.006(2) 0.003(3)
O7 0.074(3) 0.054(4) 0.057(3) 0.019(2) 0.034(2) 0.023(2)
C41 0.054(3) 0.044(4) 0.032(4) 0.005(3) 0.012(2) 0.009(3)
N2 0.042(2) 0.032(2) 0.022(2) 0.0021(18) 0.0094(17) -0.0068(19)
C40 0.039(3) 0.039(4) 0.027(3) -0.001(3) 0.004(2) 0.010(2)
N8 0.056(3) 0.050(3) 0.045(3) 0.003(3) 0.008(2) 0.008(3)
C20 0.031(2) 0.028(4) 0.027(3) -0.009(2) 0.0053(19) -0.001(2)
C19 0.035(3) 0.037(3) 0.030(3) 0.009(2) 0.007(2) 0.003(2)
C18 0.058(4) 0.045(4) 0.045(4) -0.021(3) 0.010(3) -0.008(3)
C39 0.032(2) 0.032(4) 0.036(3) 0.005(3) 0.007(2) 0.005(2)
C17 0.035(3) 0.031(3) 0.030(3) 0.000(3) 0.012(2) 0.002(2)
C38 0.035(3) 0.030(4) 0.045(4) -0.005(3) 0.008(2) 0.001(2)
C37 0.039(3) 0.033(3) 0.036(3) 0.000(3) 0.011(2) -0.005(2)
C36 0.058(3) 0.035(3) 0.044(4) 0.012(3) 0.021(3) -0.002(3)
C35 0.039(3) 0.027(3) 0.042(3) 0.002(2) 0.013(2) -0.004(2)
O5 0.050(2) 0.047(3) 0.036(2) 0.0031(19) 0.0121(17) -0.0003(18)
O18 0.055(2) 0.063(3) 0.044(3) 0.014(2) 0.0138(19) 0.009(2)
C34 0.047(3) 0.053(5) 0.033(4) -0.013(3) 0.009(3) -0.002(3)
O25 0.065(2) 0.114(5) 0.068(3) 0.006(3) 0.039(2) 0.004(3)
C16 0.047(3) 0.044(4) 0.030(4) -0.001(3) 0.005(2) -0.006(3)
O11 0.072(3) 0.075(4) 0.077(4) 0.015(3) 0.003(2) 0.031(3)
N9 0.038(2) 0.082(5) 0.034(3) 0.004(3) 0.0068(19) 0.006(3)
C15 0.046(3) 0.037(4) 0.041(4) 0.001(3) 0.007(3) 0.002(3)
O12 0.081(3) 0.114(4) 0.100(4) 0.002(4) 0.063(3) 0.021(4)
N4 0.049(3) 0.067(4) 0.044(3) 0.007(3) 0.020(2) 0.011(3)
C14 0.037(3) 0.030(3) 0.025(3) -0.002(3) 0.009(2) -0.001(2)
C33 0.040(3) 0.038(3) 0.022(3) 0.005(2) 0.008(2) 0.003(2)
C32 0.030(3) 0.043(4) 0.043(4) 0.004(3) 0.010(2) -0.002(3)
C13 0.047(3) 0.029(3) 0.037(3) 0.007(2) 0.011(2) -0.006(2)
C31 0.045(3) 0.036(4) 0.021(3) -0.004(2) 0.005(2) 0.000(2)
O8 0.074(3) 0.046(3) 0.056(3) -0.003(2) 0.022(2) 0.007(2)
C30 0.058(3) 0.031(3) 0.047(4) -0.007(3) 0.015(3) -0.004(3)
C12 0.038(3) 0.025(3) 0.038(4) 0.001(3) 0.007(2) 0.004(2)
C11 0.041(3) 0.035(3) 0.026(3) -0.002(2) 0.006(2) -0.008(2)
C29 0.086(4) 0.064(5) 0.026(3) 0.011(3) 0.014(3) -0.001(4)
C10 0.057(3) 0.045(4) 0.033(4) -0.011(3) 0.000(3) -0.008(3)
C9 0.074(4) 0.031(4) 0.049(4) -0.012(3) 0.002(3) -0.011(3)
C28 0.059(3) 0.041(4) 0.035(4) 0.001(3) 0.005(3) 0.004(3)
O22 0.047(2) 0.072(3) 0.054(3) 0.025(3) 0.0033(17) 0.007(3)
O9 0.063(2) 0.063(3) 0.049(3) 0.001(3) 0.0063(18) 0.010(3)
N5 0.048(3) 0.064(5) 0.056(4) 0.003(3) 0.014(3) 0.011(3)
N10 0.045(3) 0.048(4) 0.056(4) -0.003(3) 0.010(2) -0.003(3)
O13 0.058(3) 0.136(6) 0.083(4) 0.043(3) -0.001(3) 0.022(3)
O26 0.045(3) 0.074(4) 0.172(6) 0.031(4) 0.011(3) 0.006(3)
C8 0.067(4) 0.048(4) 0.036(3) 0.019(3) 0.011(3) 0.009(3)
O3 0.048(2) 0.030(2) 0.035(2) 0.003(2) 0.0106(17) -0.0033(17)
C27 0.063(4) 0.063(4) 0.032(3) 0.015(3) 0.014(3) 0.012(3)
C7 0.067(4) 0.050(4) 0.038(3) 0.014(3) 0.016(3) -0.010(3)
C26 0.062(4) 0.053(4) 0.045(3) 0.031(3) 0.014(3) 0.006(3)
C6 0.059(3) 0.039(4) 0.036(3) 0.004(3) 0.019(3) -0.009(3)
C25 0.033(2) 0.037(3) 0.027(2) 0.008(2) 0.005(2) 0.003(2)
C5 0.057(3) 0.052(4) 0.025(3) 0.016(3) 0.010(2) 0.006(3)
C4 0.044(3) 0.041(3) 0.028(3) 0.006(2) 0.011(2) -0.003(2)
C3 0.051(3) 0.035(3) 0.042(4) 0.000(3) 0.011(3) -0.006(3)
C2 0.069(4) 0.060(5) 0.025(3) 0.011(3) 0.012(3) -0.009(3)
C1 0.060(4) 0.025(3) 0.061(4) 0.012(3) 0.025(3) -0.007(3)
O10 0.083(3) 0.037(3) 0.190(6) -0.019(3) 0.083(4) -0.014(3)
C24 0.063(4) 0.035(4) 0.047(4) -0.010(3) 0.001(3) -0.002(3)
O23 0.071(3) 0.061(3) 0.117(4) 0.021(3) 0.041(3) 0.002(3)
C23 0.048(3) 0.025(3) 0.060(5) -0.001(3) 0.013(3) -0.005(3)

loop_
_atom_type_symbol
_atom_type_description
_atom_type_scat_dispersion_real
_atom_type_scat_dispersion_imag
_atom_type_scat_source
C C 0.0033 0.0016 'International Tables Vol C Tables 4.2.6.8 and 6.1.1.4'
H H 0.0000 0.0000 'International Tables Vol C Tables 4.2.6.8 and 6.1.1.4'
N N 0.0061 0.0033 'International Tables Vol C Tables 4.2.6.8 and 6.1.1.4'
O O 0.0106 0.0060 'International Tables Vol C Tables 4.2.6.8 and 6.1.1.4'
Cu Cu 0.3201 1.2651 'International Tables Vol C Tables 4.2.6.8 and 6.1.1.4'
Er Er -0.2586 4.9576 'International Tables Vol C Tables 4.2.6.8 and 6.1.1.4'

loop_
_geom_angle_atom_site_label_1
_geom_angle_atom_site_label_2
_geom_angle_atom_site_label_3
_geom_angle
O14 Er2 O15 67.69(15)
O14 Er2 O22 96.80(17)
O15 Er2 O22 75.97(13)
O14 Er2 O19 125.51(16)
O15 Er2 O19 118.73(15)
O22 Er2 O19 137.65(19)
O14 Er2 O20 141.21(16)
O15 Er2 O20 140.92(16)
O22 Er2 O20 74.84(15)
O19 Er2 O20 70.67(15)
O14 Er2 O18 82.80(14)
O15 Er2 O18 74.77(13)
O22 Er2 O18 148.45(16)
O19 Er2 O18 53.23(14)
O20 Er2 O18 123.81(15)
O14 Er2 O21 88.48(15)
O15 Er2 O21 134.68(16)
O22 Er2 O21 69.05(17)
O19 Er2 O21 106.54(17)
O20 Er2 O21 52.93(16)
O18 Er2 O21 142.16(15)
O14 Er2 O17 132.22(13)
O15 Er2 O17 64.56(14)
O22 Er2 O17 73.32(17)
O19 Er2 O17 78.44(18)
O20 Er2 O17 82.46(16)
O18 Er2 O17 83.63(14)
O21 Er2 O17 127.12(14)
O14 Er2 O16 61.59(13)
O15 Er2 O16 125.33(14)
O22 Er2 O16 127.63(18)
O19 Er2 O16 78.65(16)
O20 Er2 O16 93.22(16)
O18 Er2 O16 79.92(14)
O21 Er2 O16 63.71(14)
O17 Er2 O16 156.82(13)
O14 Er2 N9 115.22(18)
O15 Er2 N9 144.85(12)
O22 Er2 N9 68.89(14)
O19 Er2 N9 89.00(16)
O20 Er2 N9 26.20(18)
O18 Er2 N9 139.49(14)
O21 Er2 N9 26.76(19)
O17 Er2 N9 104.58(17)
O16 Er2 N9 78.44(15)
O14 Er2 N8 104.99(16)
O15 Er2 N8 96.52(13)
O22 Er2 N8 152.3(2)
O19 Er2 N8 26.78(14)
O20 Er2 N8 97.37(16)
O18 Er2 N8 26.46(13)
O21 Er2 N8 127.49(15)
O17 Er2 N8 79.36(15)
O16 Er2 N8 78.63(16)
N9 Er2 N8 114.89(15)
O14 Er2 Cu2 35.03(9)
O15 Er2 Cu2 35.35(12)
O22 Er2 Cu2 76.07(11)
O19 Er2 Cu2 139.93(10)
O20 Er2 Cu2 149.21(11)
O18 Er2 Cu2 86.71(11)
O21 Er2 Cu2 106.58(13)
O17 Er2 Cu2 98.67(9)
O16 Er2 Cu2 96.57(10)
N9 Er2 Cu2 129.45(13)
N8 Er2 Cu2 113.15(11)
O1 Er1 O2 66.19(14)
O1 Er1 O9 76.23(12)
O2 Er1 O9 109.50(17)
O1 Er1 O7 137.60(16)
O2 Er1 O7 151.80(16)
O9 Er1 O7 71.90(16)
O1 Er1 O6 119.69(16)
O2 Er1 O6 116.78(15)
O9 Er1 O6 133.6(2)
O7 Er1 O6 68.96(14)
O1 Er1 O5 73.19(13)
O2 Er1 O5 77.28(13)
O9 Er1 O5 142.40(15)
O7 Er1 O5 119.65(15)
O6 Er1 O5 52.45(14)
O1 Er1 O8 137.06(15)
O2 Er1 O8 101.14(15)
O9 Er1 O8 69.85(15)
O7 Er1 O8 51.89(14)
O6 Er1 O8 102.83(16)
O5 Er1 O8 146.92(15)
O1 Er1 O3 64.27(14)
O2 Er1 O3 128.62(13)
O9 Er1 O3 70.92(17)
O7 Er1 O3 79.16(15)
O6 Er1 O3 78.13(17)
O5 Er1 O3 76.37(12)
O8 Er1 O3 124.27(15)
O1 Er1 O4 126.98(13)
O2 Er1 O4 62.20(13)
O9 Er1 O4 132.18(16)
O7 Er1 O4 95.30(16)
O6 Er1 O4 75.84(15)
O5 Er1 O4 84.43(13)
O8 Er1 O4 66.59(14)
O3 Er1 O4 153.63(13)
O1 Er1 O10 68.56(15)
O2 Er1 O10 63.80(13)
O9 Er1 O10 47.26(18)
O7 Er1 O10 106.41(14)
O6 Er1 O10 171.60(18)
O5 Er1 O10 133.50(14)
O8 Er1 O10 69.19(15)
O3 Er1 O10 108.30(14)
O4 Er1 O10 98.02(16)
O1 Er1 N3 96.18(14)
O2 Er1 N3 98.18(14)
O9 Er1 N3 144.58(18)
O7 Er1 N3 93.95(15)
O6 Er1 N3 26.14(13)
O5 Er1 N3 26.36(13)
O8 Er1 N3 126.68(15)
O3 Er1 N3 74.64(13)
O4 Er1 N3 80.11(14)
O10 Er1 N3 159.63(15)
O1 Er1 N4 143.34(12)
O2 Er1 N4 126.95(19)
O9 Er1 N4 67.12(13)
O7 Er1 N4 26.01(19)
O6 Er1 N4 86.78(15)
O5 Er1 N4 139.05(15)
O8 Er1 N4 25.96(19)
O3 Er1 N4 101.33(18)
O4 Er1 N4 81.47(15)
O10 Er1 N4 86.63(16)
N3 Er1 N4 112.91(15)
O1 Cu1 O2 81.91(16)
O1 Cu1 N2 178.00(16)
O2 Cu1 N2 96.10(17)
O1 Cu1 N1 94.70(18)
O2 Cu1 N1 176.46(18)
N2 Cu1 N1 87.29(19)
O1 Cu1 Er1 42.45(10)
O2 Cu1 Er1 43.55(12)
N2 Cu1 Er1 135.76(12)
N1 Cu1 Er1 132.92(14)
O14 Cu2 O15 83.08(16)
O14 Cu2 N7 171.30(16)
O15 Cu2 N7 94.38(18)
O14 Cu2 N6 95.49(17)
O15 Cu2 N6 176.60(15)
N7 Cu2 N6 87.47(19)
O14 Cu2 Er2 42.79(12)
O15 Cu2 Er2 43.86(10)
N7 Cu2 Er2 137.06(15)
N6 Cu2 Er2 133.70(13)
C39 O15 Cu2 123.2(3)
C39 O15 Er2 123.9(3)
Cu2 O15 Er2 100.78(18)
C20 O1 Cu1 126.6(3)
C20 O1 Er1 124.5(3)
Cu1 O1 Er1 103.14(18)
C38 O17 C43 116.6(4)
C38 O17 Er2 116.1(3)
C43 O17 Er2 125.0(3)
C21 N1 C19 122.3(4)
C21 N1 Cu1 126.5(4)
C19 N1 Cu1 110.9(3)
C40 N7 C33 124.9(5)
C40 N7 Cu2 125.4(4)
C33 N7 Cu2 109.7(3)
C32 O16 C29 117.6(5)
C32 O16 Er2 111.0(3)
C29 O16 Er2 122.1(4)
C44 O14 Cu2 125.7(3)
C44 O14 Er2 126.1(3)
Cu2 O14 Er2 102.18(17)
C22 O2 Cu1 122.3(3)
C22 O2 Er1 122.1(3)
Cu1 O2 Er1 101.61(16)
C14 O4 C2 115.8(5)
C14 O4 Er1 114.2(3)
C2 O4 Er1 122.3(4)
N3 O6 Er1 98.0(3)
N8 O19 Er2 97.4(4)
O2 C22 C11 125.4(5)
O2 C22 C14 115.5(5)
C11 C22 C14 119.0(5)
O14 C44 C32 116.4(5)
O14 C44 C37 123.9(5)
C32 C44 C37 119.6(5)
C35 N6 C25 124.4(4)
C35 N6 Cu2 125.5(4)
C25 N6 Cu2 109.9(3)
O17 C43 H43A 109.5
O17 C43 H43B 109.5
H43A C43 H43B 109.5
O17 C43 H43C 109.5
H43A C43 H43C 109.5
H43B C43 H43C 109.5
N1 C21 C12 124.5(5)
N1 C21 H21A 117.8
C12 C21 H21A 117.8
N9 O21 Er2 92.4(4)
N9 O20 Er2 97.7(4)
C30 C42 C34 120.5(6)
C30 C42 H42A 119.7
C34 C42 H42A 119.7
O11 N3 O6 122.9(6)
O11 N3 O5 123.6(5)
O6 N3 O5 113.5(5)
O11 N3 Er1 177.1(5)
O6 N3 Er1 55.8(3)
O5 N3 Er1 57.8(3)
N4 O7 Er1 98.5(4)
C33 C41 C27 108.8(5)
C33 C41 H41A 109.9
C27 C41 H41A 109.9
C33 C41 H41B 109.9
C27 C41 H41B 109.9
H41A C41 H41B 108.3
C13 N2 C4 124.8(4)
C13 N2 Cu1 124.5(3)
C4 N2 Cu1 110.7(3)
N7 C40 C31 124.9(5)
N7 C40 H40A 117.5
C31 C40 H40A 117.5
O24 N8 O18 122.4(5)
O24 N8 O19 123.2(6)
O18 N8 O19 114.4(5)
O24 N8 Er2 177.6(5)
O18 N8 Er2 58.6(3)
O19 N8 Er2 55.8(3)
O1 C20 C12 123.6(5)
O1 C20 C17 117.8(5)
C12 C20 C17 118.6(5)
N1 C19 C5 115.6(5)
N1 C19 C4 108.4(4)
C5 C19 C4 112.5(4)
N1 C19 H19A 106.6
C5 C19 H19A 106.6
C4 C19 H19A 106.6
C3 C18 C16 120.3(6)
C3 C18 H18A 119.9
C16 C18 H18A 119.9
O15 C39 C38 116.4(5)
O15 C39 C31 123.7(5)
C38 C39 C31 119.9(5)
C15 C17 C20 122.7(5)
C15 C17 O3 125.7(5)
C20 C17 O3 111.6(5)
C23 C38 C39 121.4(6)
C23 C38 O17 124.6(6)
C39 C38 O17 114.0(5)
C44 C37 C30 118.3(5)
C44 C37 C35 124.8(5)
C30 C37 C35 116.8(5)
C25 C36 C26 109.6(5)
C25 C36 H36A 109.7
C26 C36 H36A 109.7
C25 C36 H36B 109.7
C26 C36 H36B 109.7
H36A C36 H36B 108.2
N6 C35 C37 124.5(5)
N6 C35 H35A 117.7
C37 C35 H35A 117.7
N3 O5 Er1 95.8(3)
N8 O18 Er2 94.9(3)
C32 C34 C42 119.3(6)
C32 C34 H34A 120.3
C42 C34 H34A 120.3
C14 C16 C18 119.2(6)
C14 C16 H16A 120.4
C18 C16 H16A 120.4
O25 N9 O20 121.0(7)
O25 N9 O21 122.1(7)
O20 N9 O21 116.9(4)
O25 N9 Er2 176.8(6)
O20 N9 Er2 56.1(3)
O21 N9 Er2 60.8(3)
C17 C15 C9 118.8(6)
C17 C15 H15A 120.6
C9 C15 H15A 120.6
O12 N4 O8 123.9(7)
O12 N4 O7 121.2(8)
O8 N4 O7 114.8(4)
O12 N4 Er1 172.5(5)
O8 N4 Er1 59.6(3)
O7 N4 Er1 55.5(3)
C16 C14 O4 126.6(5)
C16 C14 C22 121.2(6)
O4 C14 C22 112.1(5)
N7 C33 C41 116.6(5)
N7 C33 C25 107.2(4)
C41 C33 C25 113.1(4)
N7 C33 H33A 106.4
C41 C33 H33A 106.4
C25 C33 H33A 106.4
C44 C32 C34 121.3(6)
C44 C32 O16 113.2(6)
C34 C32 O16 125.5(6)
N2 C13 C11 125.7(5)
N2 C13 H13A 117.2
C11 C13 H13A 117.2
C28 C31 C39 118.1(6)
C28 C31 C40 118.8(5)
C39 C31 C40 123.1(5)
N4 O8 Er1 94.4(4)
C42 C30 C37 120.9(6)
C42 C30 H30A 119.5
C37 C30 H30A 119.5
C20 C12 C10 118.0(5)
C20 C12 C21 123.5(5)
C10 C12 C21 118.2(5)
C3 C11 C22 118.1(5)
C3 C11 C13 118.8(5)
C22 C11 C13 123.1(5)
O16 C29 H29A 109.5
O16 C29 H29B 109.5
H29A C29 H29B 109.5
O16 C29 H29C 109.5
H29A C29 H29C 109.5
H29B C29 H29C 109.5
C9 C10 C12 121.9(6)
C9 C10 H10A 119.1
C12 C10 H10A 119.1
C10 C9 C15 119.9(6)
C10 C9 H9A 120.1
C15 C9 H9A 120.1
C24 C28 C31 121.3(6)
C24 C28 H28A 119.3
C31 C28 H28A 119.3
N10 O22 Er2 127.8(4)
N5 O9 Er1 107.8(4)
O10 N5 O13 126.2(7)
O10 N5 O9 114.9(5)
O13 N5 O9 118.9(6)
O26 N10 O22 120.5(6)
O26 N10 O23 117.4(6)
O22 N10 O23 122.1(5)
C7 C8 C5 113.6(5)
C7 C8 H8A 108.8
C5 C8 H8A 108.8
C7 C8 H8B 108.8
C5 C8 H8B 108.8
H8A C8 H8B 107.7
C17 O3 C1 117.1(4)
C17 O3 Er1 116.8(3)
C1 O3 Er1 122.8(3)
C26 C27 C41 110.6(5)
C26 C27 H27A 109.5
C41 C27 H27A 109.5
C26 C27 H27B 109.5
C41 C27 H27B 109.5
H27A C27 H27B 108.1
C8 C7 C6 113.1(4)
C8 C7 H7A 109.0
C6 C7 H7A 109.0
C8 C7 H7B 109.0
C6 C7 H7B 109.0
H7A C7 H7B 107.8
C27 C26 C36 112.0(5)
C27 C26 H26A 109.2
C36 C26 H26A 109.2
C27 C26 H26B 109.2
C36 C26 H26B 109.2
H26A C26 H26B 107.9
C7 C6 C4 110.2(5)
C7 C6 H6A 109.6
C4 C6 H6A 109.6
C7 C6 H6B 109.6
C4 C6 H6B 109.6
H6A C6 H6B 108.1
N6 C25 C36 116.0(4)
N6 C25 C33 106.8(4)
C36 C25 C33 112.1(4)
N6 C25 H25A 107.2
C36 C25 H25A 107.2
C33 C25 H25A 107.2
C19 C5 C8 109.3(5)
C19 C5 H5A 109.8
C8 C5 H5A 109.8
C19 C5 H5B 109.8
C8 C5 H5B 109.8
H5A C5 H5B 108.3
N2 C4 C19 108.6(4)
N2 C4 C6 117.4(4)
C19 C4 C6 109.9(4)
N2 C4 H4A 106.8
C19 C4 H4A 106.8
C6 C4 H4A 106.8
C18 C3 C11 122.1(6)
C18 C3 H3A 118.9
C11 C3 H3A 118.9
O4 C2 H2A 109.5
O4 C2 H2B 109.5
H2A C2 H2B 109.5
O4 C2 H2C 109.5
H2A C2 H2C 109.5
H2B C2 H2C 109.5
O3 C1 H1A 109.5
O3 C1 H1B 109.5
H1A C1 H1B 109.5
O3 C1 H1C 109.5
H1A C1 H1C 109.5
H1B C1 H1C 109.5
N5 O10 Er1 89.9(4)
C28 C24 C23 120.7(6)
C28 C24 H24A 119.6
C23 C24 H24A 119.6
C38 C23 C24 118.5(6)
C38 C23 H23A 120.8
C24 C23 H23A 120.8

loop_
_geom_bond_atom_site_label_1
_geom_bond_atom_site_label_2
_geom_bond_distance
Er2 O14 2.249(4)
Er2 O15 2.283(3)
Er2 O22 2.334(3)
Er2 O19 2.360(5)
Er2 O20 2.366(4)
Er2 O18 2.424(4)
Er2 O21 2.468(5)
Er2 O17 2.471(4)
Er2 O16 2.635(4)
Er2 N9 2.824(5)
Er2 N8 2.830(5)
Er2 Cu2 3.2363(7)
Er1 O1 2.266(3)
Er1 O2 2.300(4)
Er1 O9 2.383(4)
Er1 O7 2.385(4)
Er1 O6 2.387(5)
Er1 O5 2.431(4)
Er1 O8 2.476(4)
Er1 O3 2.497(4)
Er1 O4 2.563(4)
Er1 O10 2.782(6)
Er1 N3 2.857(5)
Er1 N4 2.862(4)
Cu1 O1 1.897(4)
Cu1 O2 1.907(4)
Cu1 N2 1.918(4)
Cu1 N1 1.919(4)
Cu2 O14 1.900(4)
Cu2 O15 1.906(5)
Cu2 N7 1.908(4)
Cu2 N6 1.916(4)
O15 C39 1.323(6)
O1 C20 1.331(6)
O17 C38 1.390(7)
O17 C43 1.456(7)
N1 C21 1.264(7)
N1 C19 1.482(7)
N7 C40 1.285(7)
N7 C33 1.481(6)
O16 C32 1.392(8)
O16 C29 1.457(6)
O14 C44 1.332(6)
O2 C22 1.344(7)
O4 C14 1.378(7)
O4 C2 1.448(6)
O6 N3 1.271(6)
O24 N8 1.198(6)
O19 N8 1.286(6)
C22 C11 1.402(8)
C22 C14 1.423(7)
C44 C32 1.379(8)
C44 C37 1.397(8)
N6 C35 1.289(6)
N6 C25 1.493(6)
C43 H43A 0.9600
C43 H43B 0.9600
C43 H43C 0.9600
C21 C12 1.481(8)
C21 H21A 0.9300
O21 N9 1.273(8)
O20 N9 1.258(8)
C42 C30 1.359(8)
C42 C34 1.382(9)
C42 H42A 0.9300
N3 O11 1.205(6)
N3 O5 1.275(6)
O7 N4 1.269(8)
C41 C33 1.517(7)
C41 C27 1.534(8)
C41 H41A 0.9700
C41 H41B 0.9700
N2 C13 1.269(6)
N2 C4 1.473(6)
C40 C31 1.435(8)
C40 H40A 0.9300
N8 O18 1.265(6)
C20 C12 1.397(7)
C20 C17 1.400(8)
C19 C5 1.503(7)
C19 C4 1.524(7)
C19 H19A 0.9800
C18 C3 1.371(8)
C18 C16 1.392(9)
C18 H18A 0.9300
C39 C38 1.389(8)
C39 C31 1.423(7)
C17 C15 1.362(8)
C17 O3 1.406(6)
C38 C23 1.386(8)
C37 C30 1.411(8)
C37 C35 1.450(7)
C36 C25 1.508(7)
C36 C26 1.531(7)
C36 H36A 0.9700
C36 H36B 0.9700
C35 H35A 0.9300
C34 C32 1.380(9)
C34 H34A 0.9300
O25 N9 1.224(6)
C16 C14 1.372(8)
C16 H16A 0.9300
C15 C9 1.386(8)
C15 H15A 0.9300
O12 N4 1.192(5)
N4 O8 1.257(8)
C33 C25 1.521(6)
C33 H33A 0.9800
C13 C11 1.460(7)
C13 H13A 0.9300
C31 C28 1.390(8)
C30 H30A 0.9300
C12 C10 1.404(8)
C11 C3 1.398(8)
C29 H29A 0.9600
C29 H29B 0.9600
C29 H29C 0.9600
C10 C9 1.374(9)
C10 H10A 0.9300
C9 H9A 0.9300
C28 C24 1.381(9)
C28 H28A 0.9300
O22 N10 1.256(7)
O9 N5 1.284(8)
N5 O10 1.210(7)
N5 O13 1.217(6)
N10 O26 1.199(6)
N10 O23 1.261(7)
C8 C7 1.514(8)
C8 C5 1.542(8)
C8 H8A 0.9700
C8 H8B 0.9700
O3 C1 1.442(6)
C27 C26 1.515(8)
C27 H27A 0.9700
C27 H27B 0.9700
C7 C6 1.518(7)
C7 H7A 0.9700
C7 H7B 0.9700
C26 H26A 0.9700
C26 H26B 0.9700
C6 C4 1.526(7)
C6 H6A 0.9700
C6 H6B 0.9700
C25 H25A 0.9800
C5 H5A 0.9700
C5 H5B 0.9700
C4 H4A 0.9800
C3 H3A 0.9300
C2 H2A 0.9600
C2 H2B 0.9600
C2 H2C 0.9600
C1 H1A 0.9600
C1 H1B 0.9600
C1 H1C 0.9600
C24 C23 1.404(8)
C24 H24A 0.9300
C23 H23A 0.9300

loop_
_geom_torsion_atom_site_label_1
_geom_torsion_atom_site_label_2
_geom_torsion_atom_site_label_3
_geom_torsion_atom_site_label_4
_geom_torsion
O2 Er1 Cu1 O1 147.9(2)
O9 Er1 Cu1 O1 -74.4(2)
O7 Er1 Cu1 O1 -87.4(3)
O6 Er1 Cu1 O1 77.0(3)
O5 Er1 Cu1 O1 70.24(17)
O8 Er1 Cu1 O1 -138.92(19)
O3 Er1 Cu1 O1 -4.78(16)
O4 Er1 Cu1 O1 153.74(17)
O10 Er1 Cu1 O1 -111.5(2)
N3 Er1 Cu1 O1 71.86(18)
N4 Er1 Cu1 O1 -121.4(2)
O1 Er1 Cu1 O2 -147.9(2)
O9 Er1 Cu1 O2 137.7(2)
O7 Er1 Cu1 O2 124.7(3)
O6 Er1 Cu1 O2 -71.0(3)
O5 Er1 Cu1 O2 -77.67(18)
O8 Er1 Cu1 O2 73.2(2)
O3 Er1 Cu1 O2 -152.70(18)
O4 Er1 Cu1 O2 5.83(18)
O10 Er1 Cu1 O2 100.6(2)
N3 Er1 Cu1 O2 -76.1(2)
N4 Er1 Cu1 O2 90.6(2)
O1 Er1 Cu1 N2 -178.7(2)
O2 Er1 Cu1 N2 -30.8(2)
O9 Er1 Cu1 N2 106.9(2)
O7 Er1 Cu1 N2 93.9(3)
O6 Er1 Cu1 N2 -101.8(3)
O5 Er1 Cu1 N2 -108.47(19)
O8 Er1 Cu1 N2 42.4(2)
O3 Er1 Cu1 N2 176.50(18)
O4 Er1 Cu1 N2 -24.97(19)
O10 Er1 Cu1 N2 69.8(2)
N3 Er1 Cu1 N2 -106.9(2)
N4 Er1 Cu1 N2 59.8(3)
O1 Er1 Cu1 N1 31.7(2)
O2 Er1 Cu1 N1 179.6(2)
O9 Er1 Cu1 N1 -42.7(2)
O7 Er1 Cu1 N1 -55.7(4)
O6 Er1 Cu1 N1 108.7(3)
O5 Er1 Cu1 N1 102.0(2)
O8 Er1 Cu1 N1 -107.2(2)
O3 Er1 Cu1 N1 26.94(19)
O4 Er1 Cu1 N1 -174.5(2)
O10 Er1 Cu1 N1 -79.8(2)
N3 Er1 Cu1 N1 103.6(2)
N4 Er1 Cu1 N1 -89.7(3)
O15 Er2 Cu2 O14 150.2(2)
O22 Er2 Cu2 O14 -124.5(2)
O19 Er2 Cu2 O14 82.9(3)
O20 Er2 Cu2 O14 -105.0(3)
O18 Er2 Cu2 O14 82.15(19)
O21 Er2 Cu2 O14 -61.77(19)
O17 Er2 Cu2 O14 165.19(19)
O16 Er2 Cu2 O14 2.70(18)
N9 Er2 Cu2 O14 -77.7(2)
N8 Er2 Cu2 O14 83.1(2)
O14 Er2 Cu2 O15 -150.2(2)
O22 Er2 Cu2 O15 85.3(2)
O19 Er2 Cu2 O15 -67.3(3)
O20 Er2 Cu2 O15 104.8(3)
O18 Er2 Cu2 O15 -68.06(17)
O21 Er2 Cu2 O15 148.01(17)
O17 Er2 Cu2 O15 14.98(15)
O16 Er2 Cu2 O15 -147.51(16)
N9 Er2 Cu2 O15 132.1(2)
N8 Er2 Cu2 O15 -67.10(19)
O14 Er2 Cu2 N7 -167.2(2)
O15 Er2 Cu2 N7 -17.0(2)
O22 Er2 Cu2 N7 68.3(2)
O19 Er2 Cu2 N7 -84.3(3)
O20 Er2 Cu2 N7 87.8(3)
O18 Er2 Cu2 N7 -85.0(2)
O21 Er2 Cu2 N7 131.0(2)
O17 Er2 Cu2 N7 -2.01(19)
O16 Er2 Cu2 N7 -164.5(2)
N9 Er2 Cu2 N7 115.1(2)
N8 Er2 Cu2 N7 -84.1(2)
O14 Er2 Cu2 N6 33.1(2)
O15 Er2 Cu2 N6 -176.6(2)
O22 Er2 Cu2 N6 -91.4(2)
O19 Er2 Cu2 N6 116.0(3)
O20 Er2 Cu2 N6 -71.9(3)
O18 Er2 Cu2 N6 115.29(19)
O21 Er2 Cu2 N6 -28.6(2)
O17 Er2 Cu2 N6 -161.67(18)
O16 Er2 Cu2 N6 35.84(19)
N9 Er2 Cu2 N6 -44.6(2)
N8 Er2 Cu2 N6 116.3(2)
O14 Cu2 O15 C39 -163.2(4)
N7 Cu2 O15 C39 25.1(4)
N6 Cu2 O15 C39 -98(3)
Er2 Cu2 O15 C39 -143.4(4)
O14 Cu2 O15 Er2 -19.87(14)
N7 Cu2 O15 Er2 168.49(14)
N6 Cu2 O15 Er2 45(3)
O14 Er2 O15 C39 161.0(4)
O22 Er2 O15 C39 57.4(4)
O19 Er2 O15 C39 -79.6(4)
O20 Er2 O15 C39 14.8(5)
O18 Er2 O15 C39 -110.7(4)
O21 Er2 O15 C39 97.5(4)
O17 Er2 O15 C39 -20.5(3)
O16 Er2 O15 C39 -176.1(3)
N9 Er2 O15 C39 58.4(5)
N8 Er2 O15 C39 -95.5(4)
Cu2 Er2 O15 C39 143.0(4)
O14 Er2 O15 Cu2 17.95(12)
O22 Er2 O15 Cu2 -85.61(19)
O19 Er2 O15 Cu2 137.35(19)
O20 Er2 O15 Cu2 -128.3(2)
O18 Er2 O15 Cu2 106.31(16)
O21 Er2 O15 Cu2 -45.6(2)
O17 Er2 O15 Cu2 -163.57(17)
O16 Er2 O15 Cu2 40.84(19)
N9 Er2 O15 Cu2 -84.6(3)
N8 Er2 O15 Cu2 121.51(17)
O2 Cu1 O1 C20 175.5(4)
N2 Cu1 O1 C20 -179(100)
N1 Cu1 O1 C20 -3.4(4)
Er1 Cu1 O1 C20 153.9(4)
O2 Cu1 O1 Er1 21.70(14)
N2 Cu1 O1 Er1 27(5)
N1 Cu1 O1 Er1 -157.27(15)
O2 Er1 O1 C20 -173.9(4)
O9 Er1 O1 C20 -55.0(4)
O7 Er1 O1 C20 -13.0(5)
O6 Er1 O1 C20 77.7(4)
O5 Er1 O1 C20 102.9(4)
O8 Er1 O1 C20 -93.4(4)
O3 Er1 O1 C20 20.2(3)
O4 Er1 O1 C20 172.1(3)
O10 Er1 O1 C20 -104.1(4)
N3 Er1 O1 C20 89.8(4)
N4 Er1 O1 C20 -53.4(5)
O2 Er1 O1 Cu1 -19.37(13)
O9 Er1 O1 Cu1 99.6(2)
O7 Er1 O1 Cu1 141.59(18)
O6 Er1 O1 Cu1 -127.76(19)
O5 Er1 O1 Cu1 -102.59(16)
O8 Er1 O1 Cu1 61.2(2)
O3 Er1 O1 Cu1 174.75(18)
O4 Er1 O1 Cu1 -33.4(2)
O10 Er1 O1 Cu1 50.44(15)
N3 Er1 O1 Cu1 -115.61(17)
N4 Er1 O1 Cu1 101.1(3)
O14 Er2 O17 C38 19.3(4)
O15 Er2 O17 C38 17.4(3)
O22 Er2 O17 C38 -64.6(3)
O19 Er2 O17 C38 147.3(3)
O20 Er2 O17 C38 -141.0(3)
O18 Er2 O17 C38 93.6(3)
O21 Er2 O17 C38 -110.6(3)
O16 Er2 O17 C38 138.5(4)
N9 Er2 O17 C38 -126.8(3)
N8 Er2 O17 C38 120.0(3)
Cu2 Er2 O17 C38 7.9(3)
O14 Er2 O17 C43 -178.9(4)
O15 Er2 O17 C43 179.2(4)
O22 Er2 O17 C43 97.1(4)
O19 Er2 O17 C43 -51.0(4)
O20 Er2 O17 C43 20.8(4)
O18 Er2 O17 C43 -104.7(4)
O21 Er2 O17 C43 51.1(5)
O16 Er2 O17 C43 -59.7(5)
N9 Er2 O17 C43 34.9(4)
N8 Er2 O17 C43 -78.2(4)
Cu2 Er2 O17 C43 169.7(4)
O1 Cu1 N1 C21 -3.8(4)
O2 Cu1 N1 C21 -21(3)
N2 Cu1 N1 C21 176.0(4)
Er1 Cu1 N1 C21 -24.7(5)
O1 Cu1 N1 C19 169.6(3)
O2 Cu1 N1 C19 153(3)
N2 Cu1 N1 C19 -10.6(3)
Er1 Cu1 N1 C19 148.7(3)
O14 Cu2 N7 C40 -86.4(13)
O15 Cu2 N7 C40 -13.8(4)
N6 Cu2 N7 C40 163.4(4)
Er2 Cu2 N7 C40 -2.1(5)
O14 Cu2 N7 C33 95.0(13)
O15 Cu2 N7 C33 167.6(3)
N6 Cu2 N7 C33 -15.2(3)
Er2 Cu2 N7 C33 179.3(2)
O14 Er2 O16 C32 -27.7(3)
O15 Er2 O16 C32 -51.8(4)
O22 Er2 O16 C32 48.0(4)
O19 Er2 O16 C32 -169.1(4)
O20 Er2 O16 C32 121.3(3)
O18 Er2 O16 C32 -114.9(3)
O21 Er2 O16 C32 75.8(3)
O17 Er2 O16 C32 -160.3(3)
N9 Er2 O16 C32 99.6(3)
N8 Er2 O16 C32 -141.8(3)
Cu2 Er2 O16 C32 -29.4(3)
O14 Er2 O16 C29 -173.3(4)
O15 Er2 O16 C29 162.5(4)
O22 Er2 O16 C29 -97.6(4)
O19 Er2 O16 C29 45.2(4)
O20 Er2 O16 C29 -24.3(4)
O18 Er2 O16 C29 99.5(4)
O21 Er2 O16 C29 -69.8(4)
O17 Er2 O16 C29 54.0(6)
N9 Er2 O16 C29 -46.1(4)
N8 Er2 O16 C29 72.6(4)
Cu2 Er2 O16 C29 -175.1(4)
O15 Cu2 O14 C44 174.2(4)
N7 Cu2 O14 C44 -112.3(13)
N6 Cu2 O14 C44 -2.7(4)
Er2 Cu2 O14 C44 153.9(5)
O15 Cu2 O14 Er2 20.29(14)
N7 Cu2 O14 Er2 93.8(13)
N6 Cu2 O14 Er2 -156.61(16)
O15 Er2 O14 C44 -171.9(4)
O22 Er2 O14 C44 -100.1(4)
O19 Er2 O14 C44 77.9(4)
O20 Er2 O14 C44 -25.9(5)
O18 Er2 O14 C44 111.7(4)
O21 Er2 O14 C44 -31.4(4)
O17 Er2 O14 C44 -173.7(3)
O16 Er2 O14 C44 29.3(3)
N9 Er2 O14 C44 -30.3(4)
N8 Er2 O14 C44 97.2(4)
Cu2 Er2 O14 C44 -153.8(5)
O15 Er2 O14 Cu2 -18.10(13)
O22 Er2 O14 Cu2 53.66(19)
O19 Er2 O14 Cu2 -128.31(18)
O20 Er2 O14 Cu2 127.9(2)
O18 Er2 O14 Cu2 -94.55(17)
O21 Er2 O14 Cu2 122.36(17)
O17 Er2 O14 Cu2 -19.9(2)
O16 Er2 O14 Cu2 -176.9(2)
N9 Er2 O14 Cu2 123.49(15)
N8 Er2 O14 Cu2 -109.09(17)
O1 Cu1 O2 C22 -161.7(4)
N2 Cu1 O2 C22 18.5(4)
N1 Cu1 O2 C22 -145(3)
Er1 Cu1 O2 C22 -140.5(4)
O1 Cu1 O2 Er1 -21.23(15)
N2 Cu1 O2 Er1 158.94(16)
N1 Cu1 O2 Er1 -4(3)
O1 Er1 O2 C22 159.8(4)
O9 Er1 O2 C22 95.4(4)
O7 Er1 O2 C22 7.5(5)
O6 Er1 O2 C22 -87.7(4)
O5 Er1 O2 C22 -123.2(4)
O8 Er1 O2 C22 23.0(4)
O3 Er1 O2 C22 176.1(3)
O4 Er1 O2 C22 -32.8(3)
O10 Er1 O2 C22 83.0(4)
N3 Er1 O2 C22 -107.0(4)
N4 Er1 O2 C22 19.8(4)
O1 Er1 O2 Cu1 19.15(14)
O9 Er1 O2 Cu1 -45.2(2)
O7 Er1 O2 Cu1 -133.1(3)
O6 Er1 O2 Cu1 131.71(18)
O5 Er1 O2 Cu1 96.18(17)
O8 Er1 O2 Cu1 -117.62(17)
O3 Er1 O2 Cu1 35.5(2)
O4 Er1 O2 Cu1 -173.5(2)
O10 Er1 O2 Cu1 -57.65(17)
N3 Er1 O2 Cu1 112.33(16)
N4 Er1 O2 Cu1 -120.78(16)
O1 Er1 O4 C14 43.7(4)
O2 Er1 O4 C14 29.2(3)
O9 Er1 O4 C14 -62.6(4)
O7 Er1 O4 C14 -132.9(3)
O6 Er1 O4 C14 160.4(4)
O5 Er1 O4 C14 107.8(3)
O8 Er1 O4 C14 -88.6(3)
O3 Er1 O4 C14 150.9(3)
O10 Er1 O4 C14 -25.5(3)
N3 Er1 O4 C14 134.0(3)
N4 Er1 O4 C14 -110.8(3)
O1 Er1 O4 C2 -168.4(4)
O2 Er1 O4 C2 177.1(4)
O9 Er1 O4 C2 85.3(4)
O7 Er1 O4 C2 15.0(4)
O6 Er1 O4 C2 -51.7(4)
O5 Er1 O4 C2 -104.3(4)
O8 Er1 O4 C2 59.3(4)
O3 Er1 O4 C2 -61.2(5)
O10 Er1 O4 C2 122.5(4)
N3 Er1 O4 C2 -78.1(4)
N4 Er1 O4 C2 37.1(4)
O1 Er1 O6 N3 28.3(5)
O2 Er1 O6 N3 -48.2(5)
O9 Er1 O6 N3 127.8(4)
O7 Er1 O6 N3 162.1(5)
O5 Er1 O6 N3 -2.6(3)
O8 Er1 O6 N3 -157.9(4)
O3 Er1 O6 N3 79.3(4)
O4 Er1 O6 N3 -96.4(4)
O10 Er1 O6 N3 -140.1(10)
N4 Er1 O6 N3 -178.4(4)
O14 Er2 O19 N8 44.9(5)
O15 Er2 O19 N8 -37.0(5)
O22 Er2 O19 N8 -138.0(4)
O20 Er2 O19 N8 -175.2(5)
O18 Er2 O19 N8 1.4(4)
O21 Er2 O19 N8 145.1(4)
O17 Er2 O19 N8 -89.3(4)
O16 Er2 O19 N8 87.2(4)
N9 Er2 O19 N8 165.6(4)
Cu2 Er2 O19 N8 0.5(6)
Cu1 O2 C22 C11 -15.6(7)
Er1 O2 C22 C11 -148.3(4)
Cu1 O2 C22 C14 166.1(3)
Er1 O2 C22 C14 33.4(5)
Cu2 O14 C44 C32 -174.5(3)
Er2 O14 C44 C32 -26.7(6)
Cu2 O14 C44 C37 1.6(7)
Er2 O14 C44 C37 149.4(4)
O14 Cu2 N6 C35 2.5(4)
O15 Cu2 N6 C35 -63(3)
N7 Cu2 N6 C35 174.3(4)
Er2 Cu2 N6 C35 -19.4(5)
O14 Cu2 N6 C25 176.5(3)
O15 Cu2 N6 C25 111(3)
N7 Cu2 N6 C25 -11.7(3)
Er2 Cu2 N6 C25 154.6(2)
C19 N1 C21 C12 -167.8(4)
Cu1 N1 C21 C12 4.8(7)
O14 Er2 O21 N9 177.7(3)
O15 Er2 O21 N9 -126.4(3)
O22 Er2 O21 N9 -84.4(3)
O19 Er2 O21 N9 51.0(4)
O20 Er2 O21 N9 2.1(3)
O18 Er2 O21 N9 101.5(4)
O17 Er2 O21 N9 -36.9(4)
O16 Er2 O21 N9 118.9(4)
N8 Er2 O21 N9 69.9(4)
Cu2 Er2 O21 N9 -151.9(3)
O14 Er2 O20 N9 -9.0(5)
O15 Er2 O20 N9 115.8(4)
O22 Er2 O20 N9 72.9(4)
O19 Er2 O20 N9 -132.1(4)
O18 Er2 O20 N9 -135.3(3)
O21 Er2 O20 N9 -2.1(3)
O17 Er2 O20 N9 147.6(3)
O16 Er2 O20 N9 -55.3(3)
N8 Er2 O20 N9 -134.3(3)
Cu2 Er2 O20 N9 53.2(5)
Er1 O6 N3 O11 -176.9(5)
Er1 O6 N3 O5 4.2(5)
O1 Er1 N3 O11 -90(8)
O2 Er1 N3 O11 -157(8)
O9 Er1 N3 O11 -15(9)
O7 Er1 N3 O11 49(8)
O6 Er1 N3 O11 66(8)
O5 Er1 N3 O11 -119(8)
O8 Er1 N3 O11 93(8)
O3 Er1 N3 O11 -29(8)
O4 Er1 N3 O11 144(8)
O10 Er1 N3 O11 -130(8)
N4 Er1 N3 O11 67(8)
O1 Er1 N3 O6 -155.5(4)
O2 Er1 N3 O6 137.8(4)
O9 Er1 N3 O6 -80.6(5)
O7 Er1 N3 O6 -16.7(4)
O5 Er1 N3 O6 175.4(6)
O8 Er1 N3 O6 27.2(5)
O3 Er1 N3 O6 -94.3(4)
O4 Er1 N3 O6 78.0(4)
O10 Er1 N3 O6 164.4(5)
N4 Er1 N3 O6 1.7(5)
O1 Er1 N3 O5 29.1(3)
O2 Er1 N3 O5 -37.7(3)
O9 Er1 N3 O5 104.0(4)
O7 Er1 N3 O5 167.8(3)
O6 Er1 N3 O5 -175.4(6)
O8 Er1 N3 O5 -148.2(3)
O3 Er1 N3 O5 90.2(3)
O4 Er1 N3 O5 -97.5(3)
O10 Er1 N3 O5 -11.1(6)
N4 Er1 N3 O5 -173.7(3)
O1 Er1 O7 N4 -117.9(4)
O2 Er1 O7 N4 22.9(5)
O9 Er1 O7 N4 -74.8(4)
O6 Er1 O7 N4 130.6(4)
O5 Er1 O7 N4 144.6(3)
O8 Er1 O7 N4 3.4(3)
O3 Er1 O7 N4 -148.1(3)
O4 Er1 O7 N4 58.0(3)
O10 Er1 O7 N4 -42.0(4)
N3 Er1 O7 N4 138.4(3)
O1 Cu1 N2 C13 -18(5)
O2 Cu1 N2 C13 -13.2(4)
N1 Cu1 N2 C13 165.8(4)
Er1 Cu1 N2 C13 7.6(5)
O1 Cu1 N2 C4 163(4)
O2 Cu1 N2 C4 168.1(3)
N1 Cu1 N2 C4 -12.9(3)
Er1 Cu1 N2 C4 -171.1(2)
C33 N7 C40 C31 178.4(4)
Cu2 N7 C40 C31 0.0(7)
Er2 O19 N8 O24 177.3(6)
Er2 O19 N8 O18 -2.3(6)
O14 Er2 N8 O24 150(10)
O15 Er2 N8 O24 81(10)
O22 Er2 N8 O24 9(10)
O19 Er2 N8 O24 -67(10)
O20 Er2 N8 O24 -62(10)
O18 Er2 N8 O24 116(10)
O21 Er2 N8 O24 -110(10)
O17 Er2 N8 O24 19(10)
O16 Er2 N8 O24 -154(10)
N9 Er2 N8 O24 -82(10)
Cu2 Er2 N8 O24 114(10)
O14 Er2 N8 O18 34.0(4)
O15 Er2 N8 O18 -34.6(4)
O22 Er2 N8 O18 -106.7(5)
O19 Er2 N8 O18 177.5(7)
O20 Er2 N8 O18 -178.0(4)
O21 Er2 N8 O18 133.8(3)
O17 Er2 N8 O18 -97.1(4)
O16 Er2 N8 O18 90.2(4)
N9 Er2 N8 O18 161.6(4)
Cu2 Er2 N8 O18 -2.2(4)
O14 Er2 N8 O19 -143.5(4)
O15 Er2 N8 O19 147.9(4)
O22 Er2 N8 O19 75.8(5)
O20 Er2 N8 O19 4.5(5)
O18 Er2 N8 O19 -177.5(7)
O21 Er2 N8 O19 -43.7(5)
O17 Er2 N8 O19 85.4(4)
O16 Er2 N8 O19 -87.3(4)
N9 Er2 N8 O19 -15.9(5)
Cu2 Er2 N8 O19 -179.7(4)
Cu1 O1 C20 C12 9.9(6)
Er1 O1 C20 C12 158.5(4)
Cu1 O1 C20 C17 -169.4(3)
Er1 O1 C20 C17 -20.7(6)
C21 N1 C19 C5 -28.3(7)
Cu1 N1 C19 C5 158.1(4)
C21 N1 C19 C4 -155.6(5)
Cu1 N1 C19 C4 30.7(5)
Cu2 O15 C39 C38 156.1(3)
Er2 O15 C39 C38 21.0(6)
Cu2 O15 C39 C31 -23.8(6)
Er2 O15 C39 C31 -158.9(4)
O1 C20 C17 C15 -178.6(4)
C12 C20 C17 C15 2.1(7)
O1 C20 C17 O3 1.9(6)
C12 C20 C17 O3 -177.4(4)
O15 C39 C38 C23 178.3(5)
C31 C39 C38 C23 -1.8(8)
O15 C39 C38 O17 -2.3(7)
C31 C39 C38 O17 177.6(4)
C43 O17 C38 C23 1.6(7)
Er2 O17 C38 C23 164.9(4)
C43 O17 C38 C39 -177.8(4)
Er2 O17 C38 C39 -14.5(5)
O14 C44 C37 C30 -176.0(5)
C32 C44 C37 C30 0.0(7)
O14 C44 C37 C35 0.8(8)
C32 C44 C37 C35 176.7(4)
C25 N6 C35 C37 -174.3(4)
Cu2 N6 C35 C37 -1.1(7)
C44 C37 C35 N6 -1.1(8)
C30 C37 C35 N6 175.8(5)
O11 N3 O5 Er1 177.0(5)
O6 N3 O5 Er1 -4.1(5)
O1 Er1 O5 N3 -149.7(3)
O2 Er1 O5 N3 141.7(3)
O9 Er1 O5 N3 -112.8(4)
O7 Er1 O5 N3 -14.0(4)
O6 Er1 O5 N3 2.5(3)
O8 Er1 O5 N3 50.7(5)
O3 Er1 O5 N3 -82.9(3)
O4 Er1 O5 N3 78.9(3)
O10 Er1 O5 N3 174.7(3)
N4 Er1 O5 N3 8.8(5)
O24 N8 O18 Er2 -177.4(6)
O19 N8 O18 Er2 2.3(6)
O14 Er2 O18 N8 -147.0(4)
O15 Er2 O18 N8 144.2(4)
O22 Er2 O18 N8 121.7(4)
O19 Er2 O18 N8 -1.4(4)
O20 Er2 O18 N8 2.4(4)
O21 Er2 O18 N8 -68.9(5)
O17 Er2 O18 N8 78.9(4)
O16 Er2 O18 N8 -84.7(4)
N9 Er2 O18 N8 -26.1(5)
Cu2 Er2 O18 N8 178.0(4)
C30 C42 C34 C32 -0.3(9)
C3 C18 C16 C14 0.3(8)
Er2 O20 N9 O25 -178.2(4)
Er2 O20 N9 O21 3.6(5)
Er2 O21 N9 O25 178.4(4)
Er2 O21 N9 O20 -3.5(5)
O14 Er2 N9 O25 -158(8)
O15 Er2 N9 O25 -72(8)
O22 Er2 N9 O25 -70(8)
O19 Er2 N9 O25 73(8)
O20 Er2 N9 O25 28(7)
O18 Er2 N9 O25 92(7)
O21 Er2 N9 O25 -156(8)
O17 Er2 N9 O25 -5(8)
O16 Er2 N9 O25 151(8)
N8 Er2 N9 O25 80(8)
Cu2 Er2 N9 O25 -120(8)
O14 Er2 N9 O20 173.8(3)
O15 Er2 N9 O20 -99.7(4)
O22 Er2 N9 O20 -98.6(4)
O19 Er2 N9 O20 44.4(4)
O18 Er2 N9 O20 64.0(4)
O21 Er2 N9 O20 176.3(5)
O17 Er2 N9 O20 -33.3(3)
O16 Er2 N9 O20 123.1(3)
N8 Er2 N9 O20 51.5(4)
Cu2 Er2 N9 O20 -147.9(3)
O14 Er2 N9 O21 -2.5(4)
O15 Er2 N9 O21 84.0(4)
O22 Er2 N9 O21 85.1(4)
O19 Er2 N9 O21 -131.9(4)
O20 Er2 N9 O21 -176.3(5)
O18 Er2 N9 O21 -112.3(4)
O17 Er2 N9 O21 150.4(3)
O16 Er2 N9 O21 -53.2(3)
N8 Er2 N9 O21 -124.8(3)
Cu2 Er2 N9 O21 35.8(4)
C20 C17 C15 C9 1.1(8)
O3 C17 C15 C9 -179.4(5)
Er1 O7 N4 O12 172.0(5)
Er1 O7 N4 O8 -5.9(5)
O1 Er1 N4 O12 27(5)
O2 Er1 N4 O12 127(5)
O9 Er1 N4 O12 29(5)
O7 Er1 N4 O12 -66(5)
O6 Er1 N4 O12 -112(5)
O5 Er1 N4 O12 -117(4)
O8 Er1 N4 O12 120(5)
O3 Er1 N4 O12 -34(5)
O4 Er1 N4 O12 172(5)
O10 Er1 N4 O12 74(5)
N3 Er1 N4 O12 -112(5)
O1 Er1 N4 O8 -92.4(4)
O2 Er1 N4 O8 7.1(4)
O9 Er1 N4 O8 -90.7(4)
O7 Er1 N4 O8 173.8(5)
O6 Er1 N4 O8 128.6(4)
O5 Er1 N4 O8 123.6(4)
O3 Er1 N4 O8 -154.2(3)
O4 Er1 N4 O8 52.4(3)
O10 Er1 N4 O8 -46.2(3)
N3 Er1 N4 O8 127.8(3)
O1 Er1 N4 O7 93.8(4)
O2 Er1 N4 O7 -166.7(3)
O9 Er1 N4 O7 95.5(4)
O6 Er1 N4 O7 -45.2(4)
O5 Er1 N4 O7 -50.2(5)
O8 Er1 N4 O7 -173.8(5)
O3 Er1 N4 O7 32.0(3)
O4 Er1 N4 O7 -121.4(4)
O10 Er1 N4 O7 140.0(4)
N3 Er1 N4 O7 -46.0(4)
C18 C16 C14 O4 -178.6(5)
C18 C16 C14 C22 -2.0(8)
C2 O4 C14 C16 2.4(7)
Er1 O4 C14 C16 152.5(4)
C2 O4 C14 C22 -174.4(4)
Er1 O4 C14 C22 -24.4(5)
O2 C22 C14 C16 -179.1(5)
C11 C22 C14 C16 2.4(7)
O2 C22 C14 O4 -2.1(6)
C11 C22 C14 O4 179.5(4)
C40 N7 C33 C41 -12.7(7)
Cu2 N7 C33 C41 165.9(3)
C40 N7 C33 C25 -140.6(5)
Cu2 N7 C33 C25 38.0(4)
C27 C41 C33 N7 179.8(4)
C27 C41 C33 C25 -55.3(6)
O14 C44 C32 C34 176.1(5)
C37 C44 C32 C34 -0.2(7)
O14 C44 C32 O16 -5.3(6)
C37 C44 C32 O16 178.5(4)
C42 C34 C32 C44 0.3(8)
C42 C34 C32 O16 -178.1(5)
C29 O16 C32 C44 173.9(4)
Er2 O16 C32 C44 26.5(5)
C29 O16 C32 C34 -7.6(7)
Er2 O16 C32 C34 -155.0(4)
C4 N2 C13 C11 -177.5(4)
Cu1 N2 C13 C11 3.9(7)
O15 C39 C31 C28 -176.2(5)
C38 C39 C31 C28 3.9(7)
O15 C39 C31 C40 4.1(8)
C38 C39 C31 C40 -175.8(5)
N7 C40 C31 C28 -170.8(5)
N7 C40 C31 C39 8.9(8)
O12 N4 O8 Er1 -172.2(5)
O7 N4 O8 Er1 5.6(5)
O1 Er1 O8 N4 118.9(3)
O2 Er1 O8 N4 -174.2(3)
O9 Er1 O8 N4 78.9(4)
O7 Er1 O8 N4 -3.5(3)
O6 Er1 O8 N4 -53.2(4)
O5 Er1 O8 N4 -90.5(4)
O3 Er1 O8 N4 31.1(4)
O4 Er1 O8 N4 -121.3(4)
O10 Er1 O8 N4 129.6(4)
N3 Er1 O8 N4 -65.1(4)
C34 C42 C30 C37 0.2(9)
C44 C37 C30 C42 0.0(8)
C35 C37 C30 C42 -177.0(5)
O1 C20 C12 C10 177.3(5)
C17 C20 C12 C10 -3.5(7)
O1 C20 C12 C21 -9.5(7)
C17 C20 C12 C21 169.7(5)
N1 C21 C12 C20 1.8(8)
N1 C21 C12 C10 175.0(5)
O2 C22 C11 C3 -179.3(5)
C14 C22 C11 C3 -1.0(7)
O2 C22 C11 C13 1.7(8)
C14 C22 C11 C13 179.9(4)
N2 C13 C11 C3 -174.1(5)
N2 C13 C11 C22 4.9(8)
C20 C12 C10 C9 1.9(8)
C21 C12 C10 C9 -171.7(5)
C12 C10 C9 C15 1.3(9)
C17 C15 C9 C10 -2.8(9)
C39 C31 C28 C24 -3.5(8)
C40 C31 C28 C24 176.2(5)
O14 Er2 O22 N10 9.7(5)
O15 Er2 O22 N10 74.7(5)
O19 Er2 O22 N10 -167.9(5)
O20 Er2 O22 N10 -131.6(5)
O18 Er2 O22 N10 97.1(6)
O21 Er2 O22 N10 -76.0(5)
O17 Er2 O22 N10 141.9(5)
O16 Er2 O22 N10 -49.4(5)
N9 Er2 O22 N10 -104.7(5)
N8 Er2 O22 N10 151.7(5)
Cu2 Er2 O22 N10 38.2(5)
O1 Er1 O9 N5 -76.1(4)
O2 Er1 O9 N5 -18.0(4)
O7 Er1 O9 N5 132.2(4)
O6 Er1 O9 N5 165.8(4)
O5 Er1 O9 N5 -112.4(4)
O8 Er1 O9 N5 77.1(4)
O3 Er1 O9 N5 -143.3(4)
O4 Er1 O9 N5 51.7(4)
O10 Er1 O9 N5 -2.7(4)
N3 Er1 O9 N5 -157.3(4)
N4 Er1 O9 N5 104.9(4)
Er1 O9 N5 O10 5.1(7)
Er1 O9 N5 O13 -173.1(5)
Er2 O22 N10 O26 155.7(5)
Er2 O22 N10 O23 -25.5(9)
C15 C17 O3 C1 -4.8(7)
C20 C17 O3 C1 174.7(4)
C15 C17 O3 Er1 -165.0(4)
C20 C17 O3 Er1 14.5(5)
O1 Er1 O3 C17 -17.6(3)
O2 Er1 O3 C17 -34.2(3)
O9 Er1 O3 C17 65.9(3)
O7 Er1 O3 C17 140.4(3)
O6 Er1 O3 C17 -149.1(3)
O5 Er1 O3 C17 -95.2(3)
O8 Er1 O3 C17 113.3(3)
O4 Er1 O3 C17 -139.7(3)
O10 Er1 O3 C17 36.5(3)
N3 Er1 O3 C17 -122.4(3)
N4 Er1 O3 C17 126.7(3)
O1 Er1 O3 C1 -176.6(4)
O2 Er1 O3 C1 166.8(3)
O9 Er1 O3 C1 -93.0(4)
O7 Er1 O3 C1 -18.6(4)
O6 Er1 O3 C1 51.9(4)
O5 Er1 O3 C1 105.8(4)
O8 Er1 O3 C1 -45.6(4)
O4 Er1 O3 C1 61.3(5)
O10 Er1 O3 C1 -122.5(4)
N3 Er1 O3 C1 78.6(4)
N4 Er1 O3 C1 -32.3(4)
C33 C41 C27 C26 56.6(6)
C5 C8 C7 C6 -50.8(7)
C41 C27 C26 C36 -58.7(6)
C25 C36 C26 C27 56.2(6)
C8 C7 C6 C4 52.9(6)
C35 N6 C25 C36 -25.2(6)
Cu2 N6 C25 C36 160.7(4)
C35 N6 C25 C33 -150.9(4)
Cu2 N6 C25 C33 34.9(4)
C26 C36 C25 N6 -176.4(4)
C26 C36 C25 C33 -53.4(6)
N7 C33 C25 N6 -46.9(5)
C41 C33 C25 N6 -176.8(4)
N7 C33 C25 C36 -175.0(4)
C41 C33 C25 C36 55.1(6)
N1 C19 C5 C8 178.6(4)
C4 C19 C5 C8 -56.2(6)
C7 C8 C5 C19 51.1(6)
C13 N2 C4 C19 -146.0(5)
Cu1 N2 C4 C19 32.7(5)
C13 N2 C4 C6 -20.7(7)
Cu1 N2 C4 C6 158.0(4)
N1 C19 C4 N2 -40.9(5)
C5 C19 C4 N2 -169.9(4)
N1 C19 C4 C6 -170.4(4)
C5 C19 C4 C6 60.5(6)
C7 C6 C4 N2 178.6(4)
C7 C6 C4 C19 -56.8(6)
C16 C18 C3 C11 1.1(8)
C22 C11 C3 C18 -0.7(8)
C13 C11 C3 C18 178.4(5)
O13 N5 O10 Er1 173.9(6)
O9 N5 O10 Er1 -4.2(5)
O1 Er1 O10 N5 93.6(4)
O2 Er1 O10 N5 166.8(4)
O9 Er1 O10 N5 2.8(4)
O7 Er1 O10 N5 -41.7(4)
O6 Er1 O10 N5 -97.1(12)
O5 Er1 O10 N5 130.4(4)
O8 Er1 O10 N5 -78.6(4)
O3 Er1 O10 N5 42.0(4)
O4 Er1 O10 N5 -139.7(4)
N3 Er1 O10 N5 137.1(4)
N4 Er1 O10 N5 -58.8(4)
C31 C28 C24 C23 0.9(9)
C39 C38 C23 C24 -0.8(8)
O17 C38 C23 C24 179.8(5)
C28 C24 C23 C38 1.3(9)
